data_2205493
loop_
_publ_author_name
'Wang, Yuanmin'
'Teng, Feng'
'Tang, Aiwei'
'Wang, Yongsheng'
'Xu, Xurong'

_publ_section_title
;Chlorobis[2-(2-pyridyl)phenyl-\k^2^<i>N,C</i>^1^](triphenylphosphine-\k<i>P</i>)iridium(III)
 dichloromethane sesquisolvate
;
_journal_issue 4
_journal_name_full 'Acta Crystallographica Section E'
_journal_page_first m778
_journal_page_last m780
_journal_paper_doi 10.1107/S1600536805008913
_journal_volume 61
_journal_year 2005
_chemical_formula_iupac '[Ir (C11 H8 N)2 Cl (C18 H15 P)], 1.5C H2 Cl2'
_chemical_formula_moiety 'C40 H31 Cl Ir N2 P, 1.5C H2 Cl2'
_chemical_formula_sum 'C41.5 H34 Cl4 Ir N2 P'
_chemical_formula_weight 925.68
_chemical_name_systematic
;
Chlorobis[2-(2-pyridyl)phenyl-\k^2^N,C^1^](triphenylphosphine-
\kP)iridium(III)--dichloromethane (2/3)
;
_space_group_IT_number 14
_symmetry_cell_setting monoclinic
_symmetry_space_group_name_Hall '-P 2ybc'
_symmetry_space_group_name_H-M 'P 1 21/c 1'
_atom_sites_solution_hydrogens geom
_atom_sites_solution_primary direct
_atom_sites_solution_secondary difmap
_cell_angle_alpha 90.00
_cell_angle_beta 99.70(3)
_cell_angle_gamma 90.00
_cell_formula_units_Z 4
_cell_length_a 10.128(2)
_cell_length_b 15.038(3)
_cell_length_c 24.586(5)
_cell_measurement_reflns_used 23091
_cell_measurement_temperature 193(2)
_cell_measurement_theta_max 25.03
_cell_measurement_theta_min 2.45
_cell_volume 3691.0(13)
_computing_cell_refinement 'MSC/AFC Diffractometer Control Software'
_computing_data_collection
;
MSC/AFC Diffractometer Control Software
(Molecular Structure Corporation, 1994)
;
_computing_data_reduction 'MSC/AFC Diffractometer Control Software'
_computing_molecular_graphics 'XP (Siemens, 1990)'
_computing_publication_material SHELXL97
_computing_structure_refinement 'SHELXL97 (Sheldrisck, 1997)'
_computing_structure_solution 'SHELXS97 (Sheldrisck, 1997)'
_diffrn_ambient_temperature 193(2)
_diffrn_measured_fraction_theta_full 0.994
_diffrn_measured_fraction_theta_max 0.994
_diffrn_measurement_device_type 'Rigaku R-AXIS RAPID IP'
_diffrn_measurement_method oscillation
_diffrn_radiation_monochromator graphite
_diffrn_radiation_source 'fine-focus sealed tube'
_diffrn_radiation_type MoK\a
_diffrn_radiation_wavelength 0.71073
_diffrn_reflns_av_R_equivalents 0.0870
_diffrn_reflns_av_sigmaI/netI 0.0983
_diffrn_reflns_limit_h_max 12
_diffrn_reflns_limit_h_min -12
_diffrn_reflns_limit_k_max 17
_diffrn_reflns_limit_k_min 0
_diffrn_reflns_limit_l_max 29
_diffrn_reflns_limit_l_min -29
_diffrn_reflns_number 12219
_diffrn_reflns_theta_full 25.03
_diffrn_reflns_theta_max 25.03
_diffrn_reflns_theta_min 2.45
_diffrn_standards_decay_% 0
_diffrn_standards_interval_count 0
_diffrn_standards_interval_time 0
_diffrn_standards_number 0
_exptl_absorpt_coefficient_mu 3.984
_exptl_absorpt_correction_T_max 0.671
_exptl_absorpt_correction_T_min 0.241
_exptl_absorpt_correction_type empirical
_exptl_absorpt_process_details '(ABSCOR; Higashi, 1995)'
_exptl_crystal_colour colorless
_exptl_crystal_density_diffrn 1.666
_exptl_crystal_density_method 'not measured'
_exptl_crystal_description block
_exptl_crystal_F_000 1828
_exptl_crystal_size_max 0.50
_exptl_crystal_size_mid 0.20
_exptl_crystal_size_min 0.10
_refine_diff_density_max 2.110
_refine_diff_density_min -2.756
_refine_ls_extinction_coef 0.0031(2)
_refine_ls_extinction_expression Fc^*^=kFc[1+0.001xFc^2^\l^3^/sin(2\q)]^-1/4^
_refine_ls_extinction_method SHELXL97
_refine_ls_goodness_of_fit_ref 0.958
_refine_ls_hydrogen_treatment constr
_refine_ls_matrix_type full
_refine_ls_number_parameters 442
_refine_ls_number_reflns 6481
_refine_ls_number_restraints 1
_refine_ls_restrained_S_all 0.959
_refine_ls_R_factor_all 0.0752
_refine_ls_R_factor_gt 0.0506
_refine_ls_shift/su_max 0.004
_refine_ls_shift/su_mean 0.000
_refine_ls_structure_factor_coef Fsqd
_refine_ls_weighting_details 'calc w = 1/[\s^2^(Fo^2^)+(0.0617P)^2^] where P = (Fo^2^+2Fc^2^)/3'
_refine_ls_weighting_scheme calc
_refine_ls_wR_factor_gt 0.1118
_refine_ls_wR_factor_ref 0.1198
_reflns_number_gt 4616
_reflns_number_total 6481
_reflns_threshold_expression I>2\s(I)
_cod_data_source_file hb6165.cif
_cod_data_source_block I
_cod_depositor_comments
;
The following automatic conversions were performed:
'_exptl_absorpt_correction_type' value 'Empirical' changed to 'empirical'
according to '/home/saulius/struct/CIF-dictionaries/cif_core.dic'
dictionary named 'cif_core.dic' version 2.4.1 from 2010-06-29.

Automatic conversion script
Id: cif_fix_enum 1527 2010-12-29 10:47:43Z saulius 

The following automatic conversions were performed:

'_exptl_absorpt_correction_type' value 'Empirical' changed to
'empirical' according to
/home/saulius/struct/CIF-dictionaries/cif_core.dic dictionary named
'cif_core.dic' version 2.4.1 from 2010-06-29.

Automatic conversion script
Id: cif_fix_values 1715 2011-07-08 13:25:40Z adriana 
;
_cod_original_sg_symbol_H-M 'P 21/c'
_cod_database_code 2205493
_cod_database_fobs_code 2205493

loop_
_symmetry_equiv_pos_as_xyz
'x, y, z'
'-x, y+1/2, -z+1/2'
'-x, -y, -z'
'x, -y-1/2, z-1/2'

loop_
_atom_site_label
_atom_site_fract_x
_atom_site_fract_y
_atom_site_fract_z
_atom_site_U_iso_or_equiv
_atom_site_adp_type
_atom_site_calc_flag
_atom_site_refinement_flags
_atom_site_occupancy
_atom_site_type_symbol
Ir1 0.24759(3) 0.108667(19) 0.167964(12) 0.02834(13) Uani d . 1 Ir
Cl1 0.48055(18) 0.14616(14) 0.21394(9) 0.0404(5) Uani d . 1 Cl
Cl2 0.6229(4) 0.6365(3) 0.10660(15) 0.1131(13) Uani d . 1 Cl
Cl3 0.3407(4) 0.6283(3) 0.10448(19) 0.1298(16) Uani d . 1 Cl
Cl4 0.1361(5) 0.4958(3) -0.0158(2) 0.1438(16) Uiso d D 1 Cl
P4 0.24985(18) 0.23492(13) 0.10673(8) 0.0288(4) Uani d . 1 P
N1 0.3224(5) 0.0151(4) 0.1211(3) 0.0336(15) Uani d . 1 N
N2 0.1563(6) 0.1855(4) 0.2193(3) 0.0348(15) Uani d . 1 N
C1 0.4094(7) 0.2663(5) 0.0855(3) 0.0338(18) Uani d . 1 C
C2 0.4259(7) 0.3510(5) 0.0654(3) 0.0376(19) Uani d . 1 C
H2 0.3548 0.3926 0.0636 0.045 Uiso calc R 1 H
C3 0.5434(8) 0.3765(6) 0.0481(4) 0.045(2) Uani d . 1 C
H3 0.5530 0.4352 0.0350 0.054 Uiso calc R 1 H
C4 0.6460(8) 0.3162(6) 0.0499(3) 0.044(2) Uani d . 1 C
H4 0.7262 0.3330 0.0374 0.053 Uiso calc R 1 H
C5 0.6333(7) 0.2323(6) 0.0696(3) 0.042(2) Uani d . 1 C
H5 0.7043 0.1907 0.0706 0.051 Uiso calc R 1 H
C6 0.5151(7) 0.2077(5) 0.0883(3) 0.0365(19) Uani d . 1 C
H6 0.5078 0.1499 0.1031 0.044 Uiso calc R 1 H
C7 0.2083(7) 0.3391(5) 0.1380(3) 0.0311(17) Uani d . 1 C
C8 0.3078(9) 0.3779(5) 0.1765(4) 0.045(2) Uani d . 1 C
H8 0.3944 0.3517 0.1836 0.054 Uiso calc R 1 H
C9 0.2830(10) 0.4539(6) 0.2047(4) 0.057(2) Uani d . 1 C
H9 0.3518 0.4790 0.2314 0.068 Uiso calc R 1 H
C10 0.1585(11) 0.4932(7) 0.1942(5) 0.072(3) Uani d . 1 C
H10 0.1403 0.5454 0.2135 0.087 Uiso calc R 1 H
C11 0.0625(10) 0.4562(7) 0.1559(4) 0.063(3) Uani d . 1 C
H11 -0.0224 0.4845 0.1474 0.075 Uiso calc R 1 H
C12 0.0847(9) 0.3788(6) 0.1291(4) 0.052(2) Uani d . 1 C
H12 0.0136 0.3526 0.1041 0.062 Uiso calc R 1 H
C13 0.1362(7) 0.2315(5) 0.0396(3) 0.0326(18) Uani d . 1 C
C14 0.1772(8) 0.2509(6) -0.0105(3) 0.044(2) Uani d . 1 C
H14 0.2680 0.2666 -0.0107 0.052 Uiso calc R 1 H
C15 0.0892(9) 0.2479(6) -0.0597(4) 0.054(2) Uani d . 1 C
H15 0.1195 0.2613 -0.0933 0.065 Uiso calc R 1 H
C16 -0.0442(9) 0.2252(6) -0.0601(4) 0.055(3) Uani d . 1 C
H16 -0.1053 0.2235 -0.0939 0.066 Uiso calc R 1 H
C17 -0.0868(8) 0.2054(6) -0.0118(3) 0.045(2) Uani d . 1 C
H17 -0.1779 0.1903 -0.0120 0.054 Uiso calc R 1 H
C18 0.0027(7) 0.2073(6) 0.0378(4) 0.045(2) Uani d . 1 C
H18 -0.0278 0.1918 0.0711 0.054 Uiso calc R 1 H
C19 0.3309(8) 0.0189(6) 0.0666(3) 0.0376(19) Uani d . 1 C
H19 0.2967 0.0706 0.0468 0.045 Uiso calc R 1 H
C20 0.3836(8) -0.0445(6) 0.0384(4) 0.051(2) Uani d . 1 C
H20 0.3850 -0.0378 0.0001 0.061 Uiso calc R 1 H
C21 0.4353(9) -0.1189(7) 0.0660(4) 0.055(3) Uani d . 1 C
H21 0.4778 -0.1631 0.0474 0.066 Uiso calc R 1 H
C22 0.4256(8) -0.1293(6) 0.1201(4) 0.050(2) Uani d . 1 C
H22 0.4610 -0.1814 0.1390 0.060 Uiso calc R 1 H
C23 0.3634(7) -0.0636(5) 0.1489(4) 0.037(2) Uani d . 1 C
C24 0.3340(7) -0.0692(5) 0.2035(3) 0.0340(18) Uani d . 1 C
C25 0.3664(7) -0.1435(6) 0.2372(4) 0.044(2) Uani d . 1 C
H25 0.4112 -0.1926 0.2242 0.053 Uiso calc R 1 H
C26 0.3334(8) -0.1453(6) 0.2894(4) 0.047(2) Uani d . 1 C
H26 0.3576 -0.1950 0.3128 0.057 Uiso calc R 1 H
C27 0.2649(8) -0.0746(6) 0.3075(4) 0.050(2) Uani d . 1 C
H27 0.2405 -0.0760 0.3432 0.060 Uiso calc R 1 H
C28 0.2320(8) -0.0011(6) 0.2732(4) 0.044(2) Uani d . 1 C
H28 0.1829 0.0462 0.2859 0.052 Uiso calc R 1 H
C29 0.2677(7) 0.0052(5) 0.2219(3) 0.0334(18) Uani d . 1 C
C30 0.2177(9) 0.2429(6) 0.2576(4) 0.047(2) Uani d . 1 C
H30 0.3125 0.2471 0.2625 0.057 Uiso calc R 1 H
C31 0.1518(11) 0.2954(7) 0.2897(4) 0.063(3) Uani d . 1 C
H31 0.1994 0.3356 0.3157 0.075 Uiso calc R 1 H
C32 0.0134(11) 0.2883(7) 0.2834(4) 0.065(3) Uani d . 1 C
H32 -0.0358 0.3257 0.3038 0.078 Uiso calc R 1 H
C33 -0.0509(10) 0.2273(7) 0.2477(4) 0.061(3) Uani d . 1 C
H33 -0.1450 0.2196 0.2446 0.073 Uiso calc R 1 H
C34 0.0206(8) 0.1762(6) 0.2155(3) 0.040(2) Uani d . 1 C
C35 -0.0353(8) 0.1101(6) 0.1749(4) 0.045(2) Uani d . 1 C
C36 -0.1716(8) 0.0852(7) 0.1635(5) 0.061(3) Uani d . 1 C
H36 -0.2333 0.1133 0.1832 0.073 Uiso calc R 1 H
C37 -0.2170(9) 0.0224(8) 0.1253(5) 0.071(3) Uani d . 1 C
H37 -0.3086 0.0052 0.1194 0.085 Uiso calc R 1 H
C38 -0.1293(9) -0.0164(6) 0.0949(4) 0.061(3) Uani d . 1 C
H38 -0.1614 -0.0594 0.0675 0.073 Uiso calc R 1 H
C39 0.0058(8) 0.0070(6) 0.1041(4) 0.050(2) Uani d . 1 C
H39 0.0654 -0.0210 0.0834 0.060 Uiso calc R 1 H
C40 0.0546(8) 0.0714(5) 0.1436(3) 0.0362(19) Uani d . 1 C
C41 0.4973(11) 0.5900(8) 0.1377(5) 0.078(3) Uani d . 1 C
H41A 0.5108 0.6067 0.1772 0.093 Uiso calc R 1 H
H41B 0.5008 0.5243 0.1353 0.093 Uiso calc R 1 H
C42 0.0253(19) 0.5431(16) 0.0216(9) 0.093(8) Uiso d PD 0.50 C
H42A 0.0196 0.6071 0.0122 0.111 Uiso calc PR 0.50 H
H42B 0.0662 0.5389 0.0610 0.111 Uiso calc PR 0.50 H

loop_
_atom_site_aniso_label
_atom_site_aniso_U_11
_atom_site_aniso_U_22
_atom_site_aniso_U_33
_atom_site_aniso_U_12
_atom_site_aniso_U_13
_atom_site_aniso_U_23
Ir1 0.02880(18) 0.02670(18) 0.0299(2) 0.00083(13) 0.00607(12) 0.00221(15)
Cl1 0.0346(10) 0.0426(11) 0.0423(12) -0.0069(9) 0.0013(9) 0.0040(10)
Cl2 0.107(3) 0.145(3) 0.088(2) -0.035(2) 0.020(2) 0.027(2)
Cl3 0.093(2) 0.137(3) 0.148(4) -0.013(2) -0.013(2) 0.062(3)
P4 0.0279(9) 0.0270(10) 0.0311(11) 0.0001(8) 0.0042(8) 0.0028(9)
N1 0.021(3) 0.030(3) 0.049(4) 0.003(3) 0.001(3) -0.001(3)
N2 0.036(3) 0.038(4) 0.035(4) 0.005(3) 0.019(3) 0.006(3)
C1 0.027(4) 0.039(4) 0.034(4) 0.001(3) 0.001(3) 0.005(4)
C2 0.038(4) 0.036(4) 0.040(5) 0.007(4) 0.009(4) 0.002(4)
C3 0.047(5) 0.045(5) 0.046(5) -0.018(4) 0.013(4) 0.006(4)
C4 0.034(4) 0.047(5) 0.053(6) -0.006(4) 0.016(4) -0.002(5)
C5 0.029(4) 0.051(5) 0.047(5) 0.005(4) 0.009(4) -0.003(5)
C6 0.044(4) 0.036(4) 0.031(4) 0.003(4) 0.010(4) 0.004(4)
C7 0.032(4) 0.031(4) 0.032(4) 0.000(3) 0.009(3) 0.001(4)
C8 0.048(5) 0.041(5) 0.048(5) -0.004(4) 0.011(4) -0.006(4)
C9 0.066(6) 0.048(6) 0.058(6) -0.010(5) 0.018(5) -0.005(5)
C10 0.093(8) 0.047(6) 0.082(8) 0.007(6) 0.031(7) -0.023(6)
C11 0.059(6) 0.056(6) 0.080(8) 0.013(5) 0.030(5) -0.021(6)
C12 0.047(5) 0.047(5) 0.065(6) 0.005(4) 0.016(5) -0.005(5)
C13 0.033(4) 0.025(4) 0.035(5) 0.007(3) -0.005(3) 0.000(4)
C14 0.041(4) 0.055(5) 0.035(5) 0.000(4) 0.005(4) 0.000(4)
C15 0.052(5) 0.072(7) 0.037(5) -0.006(5) 0.006(4) -0.004(5)
C16 0.051(5) 0.066(6) 0.041(6) 0.002(5) -0.009(4) -0.005(5)
C17 0.040(4) 0.052(5) 0.039(5) -0.008(4) -0.008(4) 0.004(5)
C18 0.031(4) 0.052(5) 0.053(6) -0.011(4) 0.008(4) 0.003(5)
C19 0.042(4) 0.039(5) 0.033(4) -0.005(4) 0.011(4) -0.003(4)
C20 0.053(5) 0.057(6) 0.046(6) -0.010(5) 0.017(4) -0.007(5)
C21 0.054(5) 0.060(6) 0.052(6) 0.009(5) 0.013(5) -0.022(5)
C22 0.045(5) 0.037(5) 0.068(7) 0.013(4) 0.010(5) -0.007(5)
C23 0.025(4) 0.032(4) 0.052(5) -0.006(3) 0.000(4) -0.001(4)
C24 0.027(4) 0.035(4) 0.037(5) -0.004(3) -0.003(3) 0.001(4)
C25 0.034(4) 0.035(4) 0.059(6) 0.001(4) 0.000(4) 0.013(5)
C26 0.038(4) 0.042(5) 0.056(6) -0.002(4) -0.008(4) 0.024(5)
C27 0.045(5) 0.055(6) 0.051(6) 0.001(4) 0.013(4) 0.030(5)
C28 0.039(4) 0.048(5) 0.046(5) 0.003(4) 0.012(4) 0.005(5)
C29 0.021(3) 0.034(4) 0.049(5) 0.004(3) 0.015(3) 0.005(4)
C30 0.063(6) 0.039(5) 0.043(5) 0.005(4) 0.019(4) 0.003(5)
C31 0.098(8) 0.056(6) 0.039(5) 0.011(6) 0.026(5) 0.000(5)
C32 0.086(8) 0.060(7) 0.055(7) 0.031(6) 0.033(6) 0.008(6)
C33 0.065(6) 0.062(7) 0.061(7) 0.030(6) 0.030(5) 0.022(6)
C34 0.048(5) 0.036(4) 0.040(5) 0.014(4) 0.019(4) 0.018(4)
C35 0.037(4) 0.048(5) 0.052(5) 0.011(4) 0.015(4) 0.025(5)
C36 0.030(5) 0.073(7) 0.081(8) 0.010(5) 0.012(5) 0.040(7)
C37 0.032(5) 0.074(8) 0.100(9) -0.010(5) -0.007(6) 0.034(7)
C38 0.045(5) 0.053(6) 0.076(7) -0.012(5) -0.018(5) 0.011(6)
C39 0.042(5) 0.040(5) 0.065(6) -0.001(4) 0.002(4) -0.005(5)
C40 0.044(4) 0.030(4) 0.033(5) -0.002(4) 0.003(4) 0.013(4)
C41 0.095(8) 0.072(8) 0.066(8) -0.009(7) 0.014(6) -0.003(6)

loop_
_atom_type_symbol
_atom_type_description
_atom_type_scat_dispersion_real
_atom_type_scat_dispersion_imag
_atom_type_scat_source
C C 0.0033 0.0016 'International Tables Vol C Tables 4.2.6.8 and 6.1.1.4'
H H 0.0000 0.0000 'International Tables Vol C Tables 4.2.6.8 and 6.1.1.4'
N N 0.0061 0.0033 'International Tables Vol C Tables 4.2.6.8 and 6.1.1.4'
P P 0.1023 0.0942 'International Tables Vol C Tables 4.2.6.8 and 6.1.1.4'
Cl Cl 0.1484 0.1585 'International Tables Vol C Tables 4.2.6.8 and 6.1.1.4'
Ir Ir -1.4442 7.9887 'International Tables Vol C Tables 4.2.6.8 and 6.1.1.4'

loop_
_geom_angle_atom_site_label_1
_geom_angle_atom_site_label_2
_geom_angle_atom_site_label_3
_geom_angle_site_symmetry_1
_geom_angle_site_symmetry_3
_geom_angle
_geom_angle_publ_flag
C40 Ir1 C29 . . 88.1(3) y
C40 Ir1 N1 . . 94.2(3) y
C29 Ir1 N1 . . 80.5(3) y
C40 Ir1 N2 . . 79.9(3) y
C29 Ir1 N2 . . 92.0(3) y
N1 Ir1 N2 . . 170.7(2) y
C40 Ir1 P4 . . 98.2(2) y
C29 Ir1 P4 . . 173.7(2) y
N1 Ir1 P4 . . 98.41(19) y
N2 Ir1 P4 . . 89.64(18) y
C40 Ir1 Cl1 . . 170.3(2) y
C29 Ir1 Cl1 . . 83.9(2) y
N1 Ir1 Cl1 . . 89.93(16) y
N2 Ir1 Cl1 . . 94.81(18) y
P4 Ir1 Cl1 . . 89.84(7) y
C42 Cl4 C42 . 3_565 59.2(13) ?
C7 P4 C1 . . 100.1(3) ?
C7 P4 C13 . . 104.3(3) ?
C1 P4 C13 . . 101.4(4) ?
C7 P4 Ir1 . . 112.5(3) ?
C1 P4 Ir1 . . 118.5(2) ?
C13 P4 Ir1 . . 117.6(2) ?
C19 N1 C23 . . 117.1(7) ?
C19 N1 Ir1 . . 128.2(5) ?
C23 N1 Ir1 . . 114.6(6) ?
C30 N2 C34 . . 116.9(7) ?
C30 N2 Ir1 . . 126.1(6) ?
C34 N2 Ir1 . . 117.0(5) ?
C6 C1 C2 . . 117.8(7) ?
C6 C1 P4 . . 122.2(6) ?
C2 C1 P4 . . 120.0(6) ?
C3 C2 C1 . . 121.7(8) ?
C3 C2 H2 . . 119.1 ?
C1 C2 H2 . . 119.1 ?
C4 C3 C2 . . 119.4(8) ?
C4 C3 H3 . . 120.3 ?
C2 C3 H3 . . 120.3 ?
C5 C4 C3 . . 120.4(8) ?
C5 C4 H4 . . 119.8 ?
C3 C4 H4 . . 119.8 ?
C4 C5 C6 . . 119.8(8) ?
C4 C5 H5 . . 120.1 ?
C6 C5 H5 . . 120.1 ?
C1 C6 C5 . . 120.9(8) ?
C1 C6 H6 . . 119.6 ?
C5 C6 H6 . . 119.6 ?
C12 C7 C8 . . 117.6(7) ?
C12 C7 P4 . . 125.2(6) ?
C8 C7 P4 . . 117.1(6) ?
C9 C8 C7 . . 121.1(8) ?
C9 C8 H8 . . 119.4 ?
C7 C8 H8 . . 119.4 ?
C10 C9 C8 . . 120.0(9) ?
C10 C9 H9 . . 120.0 ?
C8 C9 H9 . . 120.0 ?
C11 C10 C9 . . 118.8(9) ?
C11 C10 H10 . . 120.6 ?
C9 C10 H10 . . 120.6 ?
C10 C11 C12 . . 121.7(9) ?
C10 C11 H11 . . 119.2 ?
C12 C11 H11 . . 119.2 ?
C7 C12 C11 . . 120.8(9) ?
C7 C12 H12 . . 119.6 ?
C11 C12 H12 . . 119.6 ?
C18 C13 C14 . . 117.2(7) ?
C18 C13 P4 . . 119.4(6) ?
C14 C13 P4 . . 123.4(6) ?
C15 C14 C13 . . 121.6(8) ?
C15 C14 H14 . . 119.2 ?
C13 C14 H14 . . 119.2 ?
C14 C15 C16 . . 119.9(9) ?
C14 C15 H15 . . 120.1 ?
C16 C15 H15 . . 120.1 ?
C17 C16 C15 . . 119.8(8) ?
C17 C16 H16 . . 120.1 ?
C15 C16 H16 . . 120.1 ?
C16 C17 C18 . . 120.3(8) ?
C16 C17 H17 . . 119.9 ?
C18 C17 H17 . . 119.9 ?
C13 C18 C17 . . 121.2(8) ?
C13 C18 H18 . . 119.4 ?
C17 C18 H18 . . 119.4 ?
C20 C19 N1 . . 125.2(8) ?
C20 C19 H19 . . 117.4 ?
N1 C19 H19 . . 117.4 ?
C19 C20 C21 . . 118.6(9) ?
C19 C20 H20 . . 120.7 ?
C21 C20 H20 . . 120.7 ?
C20 C21 C22 . . 119.7(9) ?
C20 C21 H21 . . 120.2 ?
C22 C21 H21 . . 120.2 ?
C21 C22 C23 . . 121.2(9) ?
C21 C22 H22 . . 119.4 ?
C23 C22 H22 . . 119.4 ?
N1 C23 C22 . . 117.8(8) ?
N1 C23 C24 . . 114.8(7) ?
C22 C23 C24 . . 127.5(8) ?
C25 C24 C29 . . 121.4(8) ?
C25 C24 C23 . . 122.6(8) ?
C29 C24 C23 . . 116.0(7) ?
C26 C25 C24 . . 119.8(8) ?
C26 C25 H25 . . 120.1 ?
C24 C25 H25 . . 120.1 ?
C27 C26 C25 . . 119.8(8) ?
C27 C26 H26 . . 120.1 ?
C25 C26 H26 . . 120.1 ?
C26 C27 C28 . . 119.7(9) ?
C26 C27 H27 . . 120.1 ?
C28 C27 H27 . . 120.1 ?
C29 C28 C27 . . 122.5(9) ?
C29 C28 H28 . . 118.7 ?
C27 C28 H28 . . 118.7 ?
C28 C29 C24 . . 116.7(8) ?
C28 C29 Ir1 . . 129.8(6) ?
C24 C29 Ir1 . . 113.4(6) ?
N2 C30 C31 . . 124.0(9) ?
N2 C30 H30 . . 118.0 ?
C31 C30 H30 . . 118.0 ?
C30 C31 C32 . . 118.2(10) ?
C30 C31 H31 . . 120.9 ?
C32 C31 H31 . . 120.9 ?
C33 C32 C31 . . 119.4(10) ?
C33 C32 H32 . . 120.3 ?
C31 C32 H32 . . 120.3 ?
C32 C33 C34 . . 120.1(10) ?
C32 C33 H33 . . 120.0 ?
C34 C33 H33 . . 120.0 ?
N2 C34 C33 . . 121.2(9) ?
N2 C34 C35 . . 112.7(7) ?
C33 C34 C35 . . 126.0(8) ?
C36 C35 C40 . . 118.8(9) ?
C36 C35 C34 . . 124.8(9) ?
C40 C35 C34 . . 116.3(7) ?
C37 C36 C35 . . 121.8(10) ?
C37 C36 H36 . . 119.1 ?
C35 C36 H36 . . 119.1 ?
C36 C37 C38 . . 119.7(9) ?
C36 C37 H37 . . 120.2 ?
C38 C37 H37 . . 120.2 ?
C37 C38 C39 . . 120.5(10) ?
C37 C38 H38 . . 119.7 ?
C39 C38 H38 . . 119.7 ?
C38 C39 C40 . . 120.6(9) ?
C38 C39 H39 . . 119.7 ?
C40 C39 H39 . . 119.7 ?
C39 C40 C35 . . 118.5(8) ?
C39 C40 Ir1 . . 127.3(7) ?
C35 C40 Ir1 . . 113.8(6) ?
Cl2 C41 Cl3 . . 109.5(6) ?
Cl2 C41 H41A . . 109.8 ?
Cl3 C41 H41A . . 109.8 ?
Cl2 C41 H41B . . 109.8 ?
Cl3 C41 H41B . . 109.8 ?
H41A C41 H41B . . 108.2 ?
Cl4 C42 Cl4 . 3_565 120.8(13) ?
Cl4 C42 H42A . . 107.1 ?
Cl4 C42 H42A 3_565 . 107.1 ?
Cl4 C42 H42B . . 107.1 ?
Cl4 C42 H42B 3_565 . 107.1 ?
H42A C42 H42B . . 106.8 ?

loop_
_geom_bond_atom_site_label_1
_geom_bond_atom_site_label_2
_geom_bond_site_symmetry_2
_geom_bond_distance
_geom_bond_publ_flag
Ir1 C40 . 2.024(7) y
Ir1 C29 . 2.031(8) y
Ir1 N1 . 2.043(6) y
Ir1 N2 . 2.044(6) y
Ir1 P4 . 2.426(2) y
Ir1 Cl1 . 2.5028(19) y
Cl2 C41 . 1.738(12) ?
Cl3 C41 . 1.754(12) ?
Cl4 C42 . 1.721(10) ?
Cl4 C42 3_565 1.72(2) ?
P4 C7 . 1.825(8) ?
P4 C1 . 1.842(8) ?
P4 C13 . 1.846(7) ?
N1 C19 . 1.360(10) ?
N1 C23 . 1.394(10) ?
N2 C30 . 1.348(10) ?
N2 C34 . 1.369(10) ?
C1 C6 . 1.379(10) ?
C1 C2 . 1.386(11) ?
C2 C3 . 1.384(11) ?
C2 H2 . 0.9500 ?
C3 C4 . 1.374(11) ?
C3 H3 . 0.9500 ?
C4 C5 . 1.365(11) ?
C4 H4 . 0.9500 ?
C5 C6 . 1.402(11) ?
C5 H5 . 0.9500 ?
C6 H6 . 0.9500 ?
C7 C12 . 1.371(10) ?
C7 C8 . 1.390(11) ?
C8 C9 . 1.381(12) ?
C8 H8 . 0.9500 ?
C9 C10 . 1.378(13) ?
C9 H9 . 0.9500 ?
C10 C11 . 1.353(13) ?
C10 H10 . 0.9500 ?
C11 C12 . 1.375(12) ?
C11 H11 . 0.9500 ?
C12 H12 . 0.9500 ?
C13 C18 . 1.394(10) ?
C13 C14 . 1.396(11) ?
C14 C15 . 1.376(11) ?
C14 H14 . 0.9500 ?
C15 C16 . 1.392(12) ?
C15 H15 . 0.9500 ?
C16 C17 . 1.362(12) ?
C16 H16 . 0.9500 ?
C17 C18 . 1.393(11) ?
C17 H17 . 0.9500 ?
C18 H18 . 0.9500 ?
C19 C20 . 1.341(11) ?
C19 H19 . 0.9500 ?
C20 C21 . 1.365(13) ?
C20 H20 . 0.9500 ?
C21 C22 . 1.360(13) ?
C21 H21 . 0.9500 ?
C22 C23 . 1.423(12) ?
C22 H22 . 0.9500 ?
C23 C24 . 1.427(11) ?
C24 C25 . 1.396(11) ?
C24 C29 . 1.417(11) ?
C25 C26 . 1.380(12) ?
C25 H25 . 0.9500 ?
C26 C27 . 1.384(13) ?
C26 H26 . 0.9500 ?
C27 C28 . 1.395(11) ?
C27 H27 . 0.9500 ?
C28 C29 . 1.374(11) ?
C28 H28 . 0.9500 ?
C30 C31 . 1.368(12) ?
C30 H30 . 0.9500 ?
C31 C32 . 1.388(14) ?
C31 H31 . 0.9500 ?
C32 C33 . 1.358(14) ?
C32 H32 . 0.9500 ?
C33 C34 . 1.390(12) ?
C33 H33 . 0.9500 ?
C34 C35 . 1.456(12) ?
C35 C36 . 1.412(12) ?
C35 C40 . 1.412(12) ?
C36 C37 . 1.358(15) ?
C36 H36 . 0.9500 ?
C37 C38 . 1.383(15) ?
C37 H37 . 0.9500 ?
C38 C39 . 1.394(11) ?
C38 H38 . 0.9500 ?
C39 C40 . 1.401(11) ?
C39 H39 . 0.9500 ?
C41 H41A . 0.9900 ?
C41 H41B . 0.9900 ?
C42 Cl4 3_565 1.72(2) ?
C42 H42A . 0.9900 ?
C42 H42B . 0.9900 ?
